data_7131484
loop_
_publ_author_name
'Liang, Qiuming'
'Zeng, Yimin'
'Mendez Ocampo, Pedro A.'
'Zhu, Hui'
'Qu, Zheng-Wang'
'Grimme, Stefan'
'Song, Datong'

_publ_section_title
;
 [4+1] cyclization of &#x3b1;-diazo esters and mesoionic N-heterocyclic
 olefins.
;
_journal_issue 32
_journal_name_full 'Chemical communications (Cambridge, England)'
_journal_page_first 4770
_journal_page_last 4773
_journal_paper_doi 10.1039/d3cc01139a
_journal_volume 59
_journal_year 2023
_chemical_formula_sum 'C27 H25 N5 O'
_chemical_formula_weight 435.52
_space_group_crystal_system orthorhombic
_space_group_IT_number 60
_space_group_name_Hall '-P 2n 2ab'
_space_group_name_H-M_alt 'P b c n'
_atom_sites_solution_hydrogens mixed
_atom_sites_solution_primary direct
_audit_creation_method SHELXL-2016/6
_audit_update_record
;
2022-09-26 deposited with the CCDC.	2023-03-24 downloaded from the CCDC.
;
_cell_angle_alpha 90
_cell_angle_beta 90
_cell_angle_gamma 90
_cell_formula_units_Z 8
_cell_length_a 26.084(7)
_cell_length_b 17.067(5)
_cell_length_c 11.802(3)
_cell_measurement_reflns_used 58567
_cell_measurement_temperature 150(2)
_cell_measurement_theta_max 27.444
_cell_measurement_theta_min 3.145
_cell_volume 5254(2)
_computing_structure_refinement 'SHELXL-2016/6 (Sheldrick, 2016)'
_computing_structure_solution 'SHELXT 2018/2 (Sheldrick, 2018)'
_diffrn_ambient_temperature 150(2)
_diffrn_measured_fraction_theta_full 0.996
_diffrn_measured_fraction_theta_max 0.995
_diffrn_measurement_device_type 'Bruker Kappa Photon II'
_diffrn_measurement_method 'omega and phi scans'
_diffrn_radiation_type MoK\a
_diffrn_radiation_wavelength 0.71073
_diffrn_reflns_av_R_equivalents 0.1133
_diffrn_reflns_av_unetI/netI 0.0789
_diffrn_reflns_Laue_measured_fraction_full 0.996
_diffrn_reflns_Laue_measured_fraction_max 0.995
_diffrn_reflns_limit_h_max 33
_diffrn_reflns_limit_h_min -33
_diffrn_reflns_limit_k_max 22
_diffrn_reflns_limit_k_min -18
_diffrn_reflns_limit_l_max 15
_diffrn_reflns_limit_l_min -15
_diffrn_reflns_number 58567
_diffrn_reflns_point_group_measured_fraction_full 0.996
_diffrn_reflns_point_group_measured_fraction_max 0.995
_diffrn_reflns_theta_full 25.242
_diffrn_reflns_theta_max 27.444
_diffrn_reflns_theta_min 3.145
_exptl_absorpt_coefficient_mu 0.070
_exptl_absorpt_correction_T_max 0.7456
_exptl_absorpt_correction_T_min 0.6539
_exptl_absorpt_correction_type multi-scan
_exptl_absorpt_process_details
;
 SADABS 2016/2: Krause, L., Herbst-Irmer, R., Sheldrick G.M. & Stalke D.,
 J. Appl. Cryst. 48 (2015) 3-10
;
_exptl_crystal_colour yellow
_exptl_crystal_density_diffrn 1.101
_exptl_crystal_description block
_exptl_crystal_F_000 1840
_exptl_crystal_size_max 0.600
_exptl_crystal_size_mid 0.400
_exptl_crystal_size_min 0.200
_refine_diff_density_max 0.292
_refine_diff_density_min -0.269
_refine_diff_density_rms 0.065
_refine_ls_extinction_coef 0.0105(11)
_refine_ls_extinction_expression Fc^*^=kFc[1+0.001xFc^2^\l^3^/sin(2\q)]^-1/4^
_refine_ls_extinction_method 'SHELXL-2016/6 (Sheldrick 2016)'
_refine_ls_goodness_of_fit_ref 1.031
_refine_ls_hydrogen_treatment mixed
_refine_ls_matrix_type full
_refine_ls_number_parameters 307
_refine_ls_number_reflns 5976
_refine_ls_number_restraints 0
_refine_ls_restrained_S_all 1.031
_refine_ls_R_factor_all 0.1040
_refine_ls_R_factor_gt 0.0635
_refine_ls_shift/su_max 0.001
_refine_ls_shift/su_mean 0.000
_refine_ls_structure_factor_coef Fsqd
_refine_ls_weighting_details 'w=1/[\s^2^(Fo^2^)+(0.0903P)^2^+1.9069P] where P=(Fo^2^+2Fc^2^)/3'
_refine_ls_weighting_scheme calc
_refine_ls_wR_factor_gt 0.1619
_refine_ls_wR_factor_ref 0.1826
_reflns_Friedel_coverage 0.000
_reflns_number_gt 3854
_reflns_number_total 5976
_reflns_threshold_expression 'I > 2\s(I)'
_cod_data_source_file d3cc01139a2.cif
_cod_data_source_block wl499_sq
_cod_depositor_comments 'Adding full bibliography for 7131480--7131487.cif.'
_cod_original_cell_volume 5254(3)
_cod_database_code 7131484
_shelx_shelxl_version_number 2016/6
_shelx_space_group_comment
;
The symmetry employed for this shelxl refinement is uniquely defined
by the following loop, which should always be used as a source of
symmetry information in preference to the above space-group names.
They are only intended as comments.
;
_shelx_estimated_absorpt_t_min 0.959
_shelx_estimated_absorpt_t_max 0.986

loop_
_space_group_symop_operation_xyz
'x, y, z'
'x+1/2, -y+1/2, -z'
'-x, y, -z+1/2'
'-x+1/2, -y+1/2, z+1/2'
'-x, -y, -z'
'-x-1/2, y-1/2, z'
'x, -y, z-1/2'
'x-1/2, y-1/2, -z-1/2'

loop_
_atom_site_label
_atom_site_type_symbol
_atom_site_fract_x
_atom_site_fract_y
_atom_site_fract_z
_atom_site_U_iso_or_equiv
_atom_site_adp_type
_atom_site_occupancy
_atom_site_site_symmetry_order
_atom_site_calc_flag
_atom_site_refinement_flags_posn
_atom_site_refinement_flags_adp
_atom_site_refinement_flags_occupancy
_atom_site_disorder_assembly
_atom_site_disorder_group
N2 N 0.63040(7) 0.20960(10) 0.44775(15) 0.0263(4) Uani 1 1 d . . . . .
N3 N 0.66425(7) 0.25668(10) 0.39917(14) 0.0236(4) Uani 1 1 d . . . . .
C4 C 0.70482(8) 0.27364(11) 0.46778(17) 0.0221(4) Uani 1 1 d . . . . .
C5 C 0.69502(8) 0.23455(12) 0.56671(19) 0.0224(4) Uani 1 1 d . . . . .
H5 H 0.7124(9) 0.2306(14) 0.634(2) 0.032(6) Uiso 1 1 d . . . . .
C6 C 0.62208(8) 0.14796(12) 0.63025(17) 0.0240(5) Uani 1 1 d . . . . .
N1 N 0.64979(6) 0.19685(10) 0.55006(14) 0.0229(4) Uani 1 1 d . . . . .
C10 C 0.60903(9) 0.02538(13) 0.71967(19) 0.0337(6) Uani 1 1 d . . . . .
H10 H 0.616445 -0.028895 0.726810 0.040 Uiso 1 1 calc R U . . .
C8 C 0.56240(8) 0.13801(15) 0.78152(19) 0.0323(5) Uani 1 1 d . . . . .
H8 H 0.537825 0.160996 0.830756 0.039 Uiso 1 1 calc R U . . .
C9 C 0.57350(9) 0.05882(15) 0.79261(19) 0.0344(6) Uani 1 1 d . . . . .
C7 C 0.58625(8) 0.18485(13) 0.70026(18) 0.0276(5) Uani 1 1 d . . . . .
C11 C 0.63430(8) 0.06870(13) 0.63602(18) 0.0291(5) Uani 1 1 d . . . . .
C12 C 0.57484(9) 0.27118(14) 0.6881(2) 0.0385(6) Uani 1 1 d . . . . .
H12A H 0.562398 0.281782 0.611250 0.058 Uiso 1 1 calc R U . . .
H12B H 0.606170 0.301400 0.701932 0.058 Uiso 1 1 calc R U . . .
H12C H 0.548554 0.286403 0.743183 0.058 Uiso 1 1 calc R U . . .
C13 C 0.54668(11) 0.01023(18) 0.8820(2) 0.0498(7) Uani 1 1 d . . . . .
H13A H 0.509513 0.013211 0.870644 0.075 Uiso 1 1 calc R U . . .
H13B H 0.555317 0.030442 0.957350 0.075 Uiso 1 1 calc R U . . .
H13C H 0.557842 -0.044439 0.875925 0.075 Uiso 1 1 calc R U . . .
C14 C 0.67185(10) 0.03159(14) 0.5556(2) 0.0378(6) Uani 1 1 d . . . . .
H14A H 0.657361 0.031337 0.478953 0.057 Uiso 1 1 calc R U . . .
H14B H 0.678765 -0.022362 0.579547 0.057 Uiso 1 1 calc R U . . .
H14C H 0.703875 0.061601 0.555787 0.057 Uiso 1 1 calc R U . . .
C15 C 0.65504(9) 0.28201(14) 0.28136(18) 0.0331(5) Uani 1 1 d . . . . .
H15A H 0.675473 0.249711 0.229652 0.050 Uiso 1 1 calc R U . . .
H15B H 0.664940 0.337097 0.272963 0.050 Uiso 1 1 calc R U . . .
H15C H 0.618581 0.276046 0.263219 0.050 Uiso 1 1 calc R U . . .
C16 C 0.74865(8) 0.32440(12) 0.43119(17) 0.0225(4) Uani 1 1 d . . . . .
N17 N 0.77144(7) 0.28727(10) 0.32746(15) 0.0257(4) Uani 1 1 d . . . . .
N18 N 0.81736(7) 0.26544(10) 0.35256(15) 0.0256(4) Uani 1 1 d . . . . .
C19 C 0.83236(8) 0.28389(12) 0.46123(18) 0.0249(5) Uani 1 1 d . . . . .
C20 C 0.79205(8) 0.32038(11) 0.52010(17) 0.0237(5) Uani 1 1 d . . . . .
O21 O 0.78767(6) 0.34502(8) 0.61930(12) 0.0281(4) Uani 1 1 d . . . . .
C22 C 0.73282(8) 0.40953(12) 0.41181(17) 0.0249(5) Uani 1 1 d . . . . .
C23 C 0.70070(9) 0.44700(13) 0.4896(2) 0.0345(6) Uani 1 1 d . . . . .
H23 H 0.686986 0.418497 0.551698 0.041 Uiso 1 1 calc R U . . .
C24 C 0.68880(11) 0.52554(14) 0.4763(3) 0.0466(7) Uani 1 1 d . . . . .
H24 H 0.667038 0.550946 0.529357 0.056 Uiso 1 1 calc R U . . .
C25 C 0.70869(11) 0.56695(15) 0.3856(2) 0.0473(7) Uani 1 1 d . . . . .
H25 H 0.700302 0.620737 0.376317 0.057 Uiso 1 1 calc R U . . .
C26 C 0.74054(10) 0.53082(14) 0.3086(2) 0.0417(6) Uani 1 1 d . . . . .
H26 H 0.754182 0.559598 0.246615 0.050 Uiso 1 1 calc R U . . .
C27 C 0.75262(9) 0.45210(13) 0.32194(19) 0.0329(5) Uani 1 1 d . . . . .
H27 H 0.774675 0.427207 0.268949 0.039 Uiso 1 1 calc R U . . .
C28 C 0.88438(8) 0.26658(13) 0.50372(18) 0.0269(5) Uani 1 1 d . . . . .
C29 C 0.90966(9) 0.32049(15) 0.5732(2) 0.0358(6) Uani 1 1 d . . . . .
H29 H 0.892763 0.367725 0.593679 0.043 Uiso 1 1 calc R U . . .
C30 C 0.95874(11) 0.30657(18) 0.6127(2) 0.0496(7) Uani 1 1 d . . . . .
H30 H 0.975201 0.344075 0.659757 0.060 Uiso 1 1 calc R U . . .
C31 C 0.98384(10) 0.2381(2) 0.5838(3) 0.0562(8) Uani 1 1 d . . . . .
H31 H 1.017591 0.228559 0.610719 0.067 Uiso 1 1 calc R U . . .
C32 C 0.95959(10) 0.18339(18) 0.5153(3) 0.0544(8) Uani 1 1 d . . . . .
H32 H 0.976731 0.136246 0.495400 0.065 Uiso 1 1 calc R U . . .
C33 C 0.91007(9) 0.19755(14) 0.4757(2) 0.0374(6) Uani 1 1 d . . . . .
H33 H 0.893648 0.159756 0.429006 0.045 Uiso 1 1 calc R U . . .

loop_
_atom_site_aniso_label
_atom_site_aniso_U_11
_atom_site_aniso_U_22
_atom_site_aniso_U_33
_atom_site_aniso_U_23
_atom_site_aniso_U_13
_atom_site_aniso_U_12
N2 0.0274(10) 0.0268(10) 0.0246(9) 0.0006(8) -0.0007(8) -0.0028(8)
N3 0.0265(10) 0.0224(9) 0.0220(9) 0.0005(7) 0.0006(7) 0.0009(7)
C4 0.0244(11) 0.0178(10) 0.0241(11) -0.0011(8) 0.0015(9) 0.0014(8)
C5 0.0239(11) 0.0182(10) 0.0252(11) -0.0006(8) -0.0007(9) -0.0013(8)
C6 0.0216(11) 0.0257(11) 0.0248(11) 0.0004(8) -0.0003(9) -0.0058(8)
N1 0.0239(9) 0.0195(9) 0.0254(9) 0.0002(7) 0.0007(7) -0.0029(7)
C10 0.0438(14) 0.0245(12) 0.0328(13) 0.0019(9) -0.0015(11) -0.0124(10)
C8 0.0232(12) 0.0469(14) 0.0267(12) -0.0057(10) 0.0029(9) -0.0074(10)
C9 0.0322(13) 0.0441(14) 0.0267(12) 0.0012(10) -0.0018(10) -0.0186(11)
C7 0.0204(11) 0.0334(12) 0.0291(12) -0.0036(9) -0.0025(9) -0.0028(9)
C11 0.0316(12) 0.0275(12) 0.0282(12) -0.0022(9) -0.0005(10) -0.0069(9)
C12 0.0358(14) 0.0391(14) 0.0407(14) -0.0044(11) 0.0012(11) 0.0092(11)
C13 0.0500(17) 0.0634(18) 0.0361(14) 0.0074(13) 0.0047(13) -0.0262(14)
C14 0.0476(15) 0.0265(12) 0.0393(14) -0.0023(10) 0.0074(12) 0.0019(10)
C15 0.0358(13) 0.0383(14) 0.0251(12) 0.0037(10) -0.0050(10) -0.0017(10)
C16 0.0249(11) 0.0189(10) 0.0236(10) 0.0025(8) 0.0026(9) -0.0007(8)
N17 0.0290(10) 0.0229(9) 0.0253(9) -0.0021(7) 0.0021(8) -0.0017(8)
N18 0.0274(10) 0.0196(9) 0.0297(10) -0.0004(7) 0.0035(8) -0.0027(7)
C19 0.0286(11) 0.0201(10) 0.0260(11) -0.0001(8) 0.0026(9) -0.0026(8)
C20 0.0297(11) 0.0144(10) 0.0269(11) 0.0026(8) 0.0007(9) -0.0032(8)
O21 0.0402(9) 0.0222(8) 0.0220(8) -0.0033(6) 0.0021(7) -0.0017(7)
C22 0.0281(11) 0.0202(11) 0.0264(11) 0.0023(9) -0.0036(9) 0.0002(9)
C23 0.0384(14) 0.0234(12) 0.0415(14) 0.0030(10) 0.0066(11) 0.0033(10)
C24 0.0499(16) 0.0255(13) 0.0643(18) -0.0017(12) 0.0074(14) 0.0106(11)
C25 0.0518(17) 0.0215(12) 0.0686(18) 0.0088(12) -0.0115(14) 0.0026(11)
C26 0.0516(16) 0.0293(13) 0.0443(15) 0.0149(11) -0.0062(12) -0.0081(11)
C27 0.0389(13) 0.0291(12) 0.0306(12) 0.0054(10) 0.0023(10) -0.0043(10)
C28 0.0264(12) 0.0267(11) 0.0275(11) 0.0034(9) 0.0041(9) -0.0030(9)
C29 0.0334(13) 0.0402(14) 0.0338(13) -0.0010(10) 0.0008(11) -0.0085(11)
C30 0.0413(16) 0.0637(19) 0.0438(16) 0.0019(14) -0.0092(13) -0.0147(14)
C31 0.0276(14) 0.080(2) 0.0613(19) 0.0182(16) -0.0131(13) -0.0019(14)
C32 0.0339(15) 0.0551(18) 0.074(2) 0.0086(15) -0.0012(14) 0.0111(13)
C33 0.0316(13) 0.0335(13) 0.0470(15) 0.0033(11) -0.0004(11) 0.0000(10)

loop_
_atom_type_symbol
_atom_type_description
_atom_type_scat_dispersion_real
_atom_type_scat_dispersion_imag
_atom_type_scat_source
C C 0.0033 0.0016 'International Tables Vol C Tables 4.2.6.8 and 6.1.1.4'
H H 0.0000 0.0000 'International Tables Vol C Tables 4.2.6.8 and 6.1.1.4'
N N 0.0061 0.0033 'International Tables Vol C Tables 4.2.6.8 and 6.1.1.4'
O O 0.0106 0.0060 'International Tables Vol C Tables 4.2.6.8 and 6.1.1.4'

loop_
_geom_angle_atom_site_label_1
_geom_angle_atom_site_label_2
_geom_angle_atom_site_label_3
_geom_angle
_geom_angle_site_symmetry_1
_geom_angle_site_symmetry_3
_geom_angle_publ_flag
N3 N2 N1 103.84(16) . . ?
N2 N3 C4 112.90(16) . . ?
N2 N3 C15 118.49(17) . . ?
C4 N3 C15 128.58(18) . . ?
N3 C4 C5 104.97(18) . . ?
N3 C4 C16 122.95(17) . . ?
C5 C4 C16 132.08(19) . . ?
N1 C5 C4 105.64(19) . . ?
N1 C5 H5 121.2(15) . . ?
C4 C5 H5 133.1(15) . . ?
C11 C6 C7 124.2(2) . . ?
C11 C6 N1 118.41(18) . . ?
C7 C6 N1 117.30(19) . . ?
N2 N1 C5 112.65(17) . . ?
N2 N1 C6 119.78(16) . . ?
C5 N1 C6 127.56(18) . . ?
C9 C10 C11 122.4(2) . . ?
C9 C10 H10 118.8 . . ?
C11 C10 H10 118.8 . . ?
C9 C8 C7 122.0(2) . . ?
C9 C8 H8 119.0 . . ?
C7 C8 H8 119.0 . . ?
C10 C9 C8 118.8(2) . . ?
C10 C9 C13 121.0(2) . . ?
C8 C9 C13 120.2(2) . . ?
C8 C7 C6 116.5(2) . . ?
C8 C7 C12 122.5(2) . . ?
C6 C7 C12 121.0(2) . . ?
C6 C11 C10 116.1(2) . . ?
C6 C11 C14 121.86(19) . . ?
C10 C11 C14 122.0(2) . . ?
C7 C12 H12A 109.5 . . ?
C7 C12 H12B 109.5 . . ?
H12A C12 H12B 109.5 . . ?
C7 C12 H12C 109.5 . . ?
H12A C12 H12C 109.5 . . ?
H12B C12 H12C 109.5 . . ?
C9 C13 H13A 109.5 . . ?
C9 C13 H13B 109.5 . . ?
H13A C13 H13B 109.5 . . ?
C9 C13 H13C 109.5 . . ?
H13A C13 H13C 109.5 . . ?
H13B C13 H13C 109.5 . . ?
C11 C14 H14A 109.5 . . ?
C11 C14 H14B 109.5 . . ?
H14A C14 H14B 109.5 . . ?
C11 C14 H14C 109.5 . . ?
H14A C14 H14C 109.5 . . ?
H14B C14 H14C 109.5 . . ?
N3 C15 H15A 109.5 . . ?
N3 C15 H15B 109.5 . . ?
H15A C15 H15B 109.5 . . ?
N3 C15 H15C 109.5 . . ?
H15A C15 H15C 109.5 . . ?
H15B C15 H15C 109.5 . . ?
C4 C16 N17 107.05(16) . . ?
C4 C16 C22 112.76(17) . . ?
N17 C16 C22 112.73(16) . . ?
C4 C16 C20 109.74(16) . . ?
N17 C16 C20 104.17(16) . . ?
C22 C16 C20 109.99(16) . . ?
N18 N17 C16 107.61(16) . . ?
N17 N18 C19 114.33(17) . . ?
N18 C19 C20 110.43(19) . . ?
N18 C19 C28 122.12(18) . . ?
C20 C19 C28 127.45(19) . . ?
O21 C20 C19 132.9(2) . . ?
O21 C20 C16 123.66(19) . . ?
C19 C20 C16 103.42(17) . . ?
C27 C22 C23 119.1(2) . . ?
C27 C22 C16 120.83(19) . . ?
C23 C22 C16 119.93(18) . . ?
C24 C23 C22 120.2(2) . . ?
C24 C23 H23 119.9 . . ?
C22 C23 H23 119.9 . . ?
C25 C24 C23 119.9(2) . . ?
C25 C24 H24 120.1 . . ?
C23 C24 H24 120.1 . . ?
C26 C25 C24 120.5(2) . . ?
C26 C25 H25 119.7 . . ?
C24 C25 H25 119.7 . . ?
C25 C26 C27 119.7(2) . . ?
C25 C26 H26 120.2 . . ?
C27 C26 H26 120.2 . . ?
C22 C27 C26 120.6(2) . . ?
C22 C27 H27 119.7 . . ?
C26 C27 H27 119.7 . . ?
C33 C28 C29 117.9(2) . . ?
C33 C28 C19 122.0(2) . . ?
C29 C28 C19 120.1(2) . . ?
C30 C29 C28 121.4(2) . . ?
C30 C29 H29 119.3 . . ?
C28 C29 H29 119.3 . . ?
C31 C30 C29 120.0(3) . . ?
C31 C30 H30 120.0 . . ?
C29 C30 H30 120.0 . . ?
C30 C31 C32 119.8(2) . . ?
C30 C31 H31 120.1 . . ?
C32 C31 H31 120.1 . . ?
C31 C32 C33 120.1(3) . . ?
C31 C32 H32 120.0 . . ?
C33 C32 H32 120.0 . . ?
C32 C33 C28 120.8(2) . . ?
C32 C33 H33 119.6 . . ?
C28 C33 H33 119.6 . . ?

loop_
_geom_bond_atom_site_label_1
_geom_bond_atom_site_label_2
_geom_bond_distance
_geom_bond_site_symmetry_2
_geom_bond_publ_flag
N2 N3 1.324(2) . ?
N2 N1 1.327(2) . ?
N3 C4 1.363(3) . ?
N3 C15 1.476(3) . ?
C4 C5 1.369(3) . ?
C4 C16 1.498(3) . ?
C5 N1 1.358(3) . ?
C5 H5 0.92(2) . ?
C6 C11 1.391(3) . ?
C6 C7 1.397(3) . ?
C6 N1 1.454(3) . ?
C10 C9 1.388(3) . ?
C10 C11 1.399(3) . ?
C10 H10 0.9500 . ?
C8 C9 1.388(3) . ?
C8 C7 1.395(3) . ?
C8 H8 0.9500 . ?
C9 C13 1.513(3) . ?
C7 C12 1.510(3) . ?
C11 C14 1.504(3) . ?
C12 H12A 0.9800 . ?
C12 H12B 0.9800 . ?
C12 H12C 0.9800 . ?
C13 H13A 0.9800 . ?
C13 H13B 0.9800 . ?
C13 H13C 0.9800 . ?
C14 H14A 0.9800 . ?
C14 H14B 0.9800 . ?
C14 H14C 0.9800 . ?
C15 H15A 0.9800 . ?
C15 H15B 0.9800 . ?
C15 H15C 0.9800 . ?
C16 N17 1.501(3) . ?
C16 C22 1.528(3) . ?
C16 C20 1.545(3) . ?
N17 N18 1.289(2) . ?
N18 C19 1.377(3) . ?
C19 C20 1.406(3) . ?
C19 C28 1.476(3) . ?
C20 O21 1.249(2) . ?
C22 C27 1.386(3) . ?
C22 C23 1.397(3) . ?
C23 C24 1.385(3) . ?
C23 H23 0.9500 . ?
C24 C25 1.384(4) . ?
C24 H24 0.9500 . ?
C25 C26 1.377(4) . ?
C25 H25 0.9500 . ?
C26 C27 1.389(3) . ?
C26 H26 0.9500 . ?
C27 H27 0.9500 . ?
C28 C33 1.395(3) . ?
C28 C29 1.398(3) . ?
C29 C30 1.383(4) . ?
C29 H29 0.9500 . ?
C30 C31 1.382(4) . ?
C30 H30 0.9500 . ?
C31 C32 1.388(4) . ?
C31 H31 0.9500 . ?
C32 C33 1.395(4) . ?
C32 H32 0.9500 . ?
C33 H33 0.9500 . ?

loop_
_geom_torsion_atom_site_label_1
_geom_torsion_atom_site_label_2
_geom_torsion_atom_site_label_3
_geom_torsion_atom_site_label_4
_geom_torsion
_geom_torsion_site_symmetry_1
_geom_torsion_site_symmetry_2
_geom_torsion_site_symmetry_3
_geom_torsion_site_symmetry_4
_geom_torsion_publ_flag
N1 N2 N3 C4 0.5(2) . . . . ?
N1 N2 N3 C15 178.89(17) . . . . ?
N2 N3 C4 C5 -0.6(2) . . . . ?
C15 N3 C4 C5 -178.8(2) . . . . ?
N2 N3 C4 C16 178.75(18) . . . . ?
C15 N3 C4 C16 0.5(3) . . . . ?
N3 C4 C5 N1 0.4(2) . . . . ?
C16 C4 C5 N1 -178.8(2) . . . . ?
N3 N2 N1 C5 -0.2(2) . . . . ?
N3 N2 N1 C6 178.77(17) . . . . ?
C4 C5 N1 N2 -0.1(2) . . . . ?
C4 C5 N1 C6 -179.01(19) . . . . ?
C11 C6 N1 N2 94.1(2) . . . . ?
C7 C6 N1 N2 -88.6(2) . . . . ?
C11 C6 N1 C5 -87.1(3) . . . . ?
C7 C6 N1 C5 90.2(3) . . . . ?
C11 C10 C9 C8 0.5(3) . . . . ?
C11 C10 C9 C13 179.8(2) . . . . ?
C7 C8 C9 C10 -0.7(3) . . . . ?
C7 C8 C9 C13 -180.0(2) . . . . ?
C9 C8 C7 C6 0.0(3) . . . . ?
C9 C8 C7 C12 -179.4(2) . . . . ?
C11 C6 C7 C8 1.0(3) . . . . ?
N1 C6 C7 C8 -176.04(18) . . . . ?
C11 C6 C7 C12 -179.6(2) . . . . ?
N1 C6 C7 C12 3.4(3) . . . . ?
C7 C6 C11 C10 -1.2(3) . . . . ?
N1 C6 C11 C10 175.84(19) . . . . ?
C7 C6 C11 C14 177.8(2) . . . . ?
N1 C6 C11 C14 -5.2(3) . . . . ?
C9 C10 C11 C6 0.4(3) . . . . ?
C9 C10 C11 C14 -178.6(2) . . . . ?
N3 C4 C16 N17 -57.9(2) . . . . ?
C5 C4 C16 N17 121.2(2) . . . . ?
N3 C4 C16 C22 66.6(2) . . . . ?
C5 C4 C16 C22 -114.3(2) . . . . ?
N3 C4 C16 C20 -170.40(17) . . . . ?
C5 C4 C16 C20 8.7(3) . . . . ?
C4 C16 N17 N18 -115.14(18) . . . . ?
C22 C16 N17 N18 120.30(18) . . . . ?
C20 C16 N17 N18 1.1(2) . . . . ?
C16 N17 N18 C19 -2.0(2) . . . . ?
N17 N18 C19 C20 2.1(2) . . . . ?
N17 N18 C19 C28 -177.37(18) . . . . ?
N18 C19 C20 O21 178.0(2) . . . . ?
C28 C19 C20 O21 -2.5(4) . . . . ?
N18 C19 C20 C16 -1.2(2) . . . . ?
C28 C19 C20 C16 178.25(19) . . . . ?
C4 C16 C20 O21 -64.9(2) . . . . ?
N17 C16 C20 O21 -179.19(18) . . . . ?
C22 C16 C20 O21 59.7(2) . . . . ?
C4 C16 C20 C19 114.43(18) . . . . ?
N17 C16 C20 C19 0.11(19) . . . . ?
C22 C16 C20 C19 -120.96(18) . . . . ?
C4 C16 C22 C27 -140.4(2) . . . . ?
N17 C16 C22 C27 -19.0(3) . . . . ?
C20 C16 C22 C27 96.7(2) . . . . ?
C4 C16 C22 C23 44.0(3) . . . . ?
N17 C16 C22 C23 165.32(19) . . . . ?
C20 C16 C22 C23 -78.9(2) . . . . ?
C27 C22 C23 C24 0.2(3) . . . . ?
C16 C22 C23 C24 176.0(2) . . . . ?
C22 C23 C24 C25 0.2(4) . . . . ?
C23 C24 C25 C26 -0.4(4) . . . . ?
C24 C25 C26 C27 0.2(4) . . . . ?
C23 C22 C27 C26 -0.4(3) . . . . ?
C16 C22 C27 C26 -176.1(2) . . . . ?
C25 C26 C27 C22 0.2(4) . . . . ?
N18 C19 C28 C33 -38.9(3) . . . . ?
C20 C19 C28 C33 141.7(2) . . . . ?
N18 C19 C28 C29 140.3(2) . . . . ?
C20 C19 C28 C29 -39.1(3) . . . . ?
C33 C28 C29 C30 0.4(3) . . . . ?
C19 C28 C29 C30 -178.9(2) . . . . ?
C28 C29 C30 C31 -0.1(4) . . . . ?
C29 C30 C31 C32 -0.2(4) . . . . ?
C30 C31 C32 C33 0.1(4) . . . . ?
C31 C32 C33 C28 0.2(4) . . . . ?
C29 C28 C33 C32 -0.5(4) . . . . ?
C19 C28 C33 C32 178.8(2) . . . . ?
